data_4303543
loop_
_publ_author_name
'Yixun Zhang'
'Andrew W. Maverick'

_publ_section_title
;
Preparation of an Isocyano-\b-diketone via its Metal Complexes, by Use of
Metal Ions as Protecting Groups
;
_journal_name_full 'Inorganic Chemistry'
_journal_page_first 10512
_journal_page_last 10518
_journal_paper_doi 10.1021/ic900202e
_journal_volume 48
_journal_year 2009
_chemical_compound_source 'local laboratory'
_chemical_formula_moiety 'C12 H13 N O3'
_chemical_formula_sum 'C12 H13 N O3'
_chemical_formula_weight 219.23
_chemical_name_common 4-(Z-formamido)phenylacac
_chemical_name_systematic
;
 3-(4-(Z-formamido)phenyl)-2,4-pentanedione
;
_space_group_IT_number 14
_symmetry_cell_setting monoclinic
_symmetry_space_group_name_Hall '-P 2ybc'
_symmetry_space_group_name_H-M 'P 1 21/c 1'
_atom_sites_solution_hydrogens geom
_atom_sites_solution_primary direct
_atom_sites_solution_secondary difmap
_audit_creation_method SHELXL-97
_cell_angle_alpha 90.00
_cell_angle_beta 111.153(8)
_cell_angle_gamma 90.00
_cell_formula_units_Z 4
_cell_length_a 13.289(2)
_cell_length_b 7.5180(15)
_cell_length_c 11.561(2)
_cell_measurement_reflns_used 2516
_cell_measurement_temperature 110
_cell_measurement_theta_max 27.485
_cell_measurement_theta_min 2.546
_cell_volume 1077.2(3)
_computing_cell_refinement 'HKL Scalepack (Otwinowski & Minor 1997)'
_computing_data_collection 'COLLECT (Nonius, 2000)'
_computing_data_reduction 'HKL Denzo and Scalepack (Otwinowski & Minor 1997)'
_computing_molecular_graphics 'ORTEP-3 for Windows (Farrugia, 1997)'
_computing_publication_material 'SHELXL-97 (Sheldrick, 1997)'
_computing_structure_refinement 'SHELXL-97 (Sheldrick, 1997)'
_computing_structure_solution 'SIR97 (Altomare  et al., 1999)'
_diffrn_ambient_temperature 110
_diffrn_measured_fraction_theta_full 0.996
_diffrn_measured_fraction_theta_max 0.996
_diffrn_measurement_device 'KappaCCD (with Oxford Cryostream)'
_diffrn_measurement_method ' \w scans with \k offsets'
_diffrn_radiation_monochromator graphite
_diffrn_radiation_source 'fine-focus sealed tube'
_diffrn_radiation_type MoK\a
_diffrn_radiation_wavelength 0.71073
_diffrn_reflns_av_R_equivalents 0.0274
_diffrn_reflns_av_sigmaI/netI 0.0434
_diffrn_reflns_limit_h_max 17
_diffrn_reflns_limit_h_min -17
_diffrn_reflns_limit_k_max 9
_diffrn_reflns_limit_k_min -9
_diffrn_reflns_limit_l_max 14
_diffrn_reflns_limit_l_min -14
_diffrn_reflns_number 4649
_diffrn_reflns_theta_full 27.50
_diffrn_reflns_theta_max 27.50
_diffrn_reflns_theta_min 3.17
_diffrn_standards_decay_% <2
_diffrn_standards_number 0
_exptl_absorpt_coefficient_mu 0.098
_exptl_absorpt_correction_type none
_exptl_crystal_colour colorless
_exptl_crystal_density_diffrn 1.352
_exptl_crystal_density_method 'not measured'
_exptl_crystal_description fragment
_exptl_crystal_F_000 464
_exptl_crystal_size_max 0.32
_exptl_crystal_size_mid 0.26
_exptl_crystal_size_min 0.18
_refine_diff_density_max 0.207
_refine_diff_density_min -0.210
_refine_diff_density_rms 0.047
_refine_ls_extinction_method none
_refine_ls_goodness_of_fit_ref 1.024
_refine_ls_hydrogen_treatment mixed
_refine_ls_matrix_type full
_refine_ls_number_parameters 145
_refine_ls_number_reflns 2468
_refine_ls_number_restraints 0
_refine_ls_restrained_S_all 1.024
_refine_ls_R_factor_all 0.0663
_refine_ls_R_factor_gt 0.0424
_refine_ls_shift/su_max 0.000
_refine_ls_shift/su_mean 0.000
_refine_ls_structure_factor_coef Fsqd
_refine_ls_weighting_details 'calc w=1/[\s^2^(Fo^2^)+(0.0572P)^2^+0.1446P] where P=(Fo^2^+2Fc^2^)/3'
_refine_ls_weighting_scheme calc
_refine_ls_wR_factor_gt 0.1012
_refine_ls_wR_factor_ref 0.1109
_reflns_number_gt 1798
_reflns_number_total 2468
_reflns_threshold_expression I>2\s(I)
_cod_data_source_file ic900202e_si_001_3.cif
_cod_data_source_block compound_Z-2
_cod_depositor_comments
;
The following automatic conversions were performed:
'_symmetry_cell_setting' value 'Monoclinic' changed to 'monoclinic'
according to '/home/saulius/struct/CIF-dictionaries/cif_core.dic'
dictionary named 'cif_core.dic' version 2.4.1 from 2010-06-29.

Automatic conversion script
Id: cif_fix_enum 1527 2010-12-29 10:47:43Z saulius 
;
_cod_original_sg_symbol_H-M 'P 21/c'
_cod_database_code 4303543

loop_
_symmetry_equiv_pos_as_xyz
'x, y, z'
'-x, y+1/2, -z+1/2'
'-x, -y, -z'
'x, -y-1/2, z-1/2'

loop_
_atom_site_label
_atom_site_type_symbol
_atom_site_fract_x
_atom_site_fract_y
_atom_site_fract_z
_atom_site_U_iso_or_equiv
_atom_site_adp_type
_atom_site_occupancy
_atom_site_symmetry_multiplicity
_atom_site_calc_flag
_atom_site_refinement_flags
_atom_site_disorder_assembly
_atom_site_disorder_group
O1 O 0.46855(8) 0.65084(13) 0.40580(9) 0.0290(3) Uani 1 1 d . . .
O2 O 0.41601(8) 0.36355(14) 0.29668(10) 0.0304(3) Uani 1 1 d . . .
H2 H 0.4496(15) 0.457(3) 0.3614(18) 0.053(5) Uiso 1 1 d . . .
O3 O -0.12517(8) 0.82417(13) -0.25550(10) 0.0301(3) Uani 1 1 d . . .
N1 N 0.02198(9) 1.00858(15) -0.19461(10) 0.0235(3) Uani 1 1 d . . .
H1 H 0.0457 1.1095 -0.2137 0.028 Uiso 1 1 calc R . .
C1 C 0.38440(12) 0.9260(2) 0.32921(15) 0.0306(4) Uani 1 1 d . . .
H1A H 0.4117 0.9590 0.4171 0.046 Uiso 1 1 calc R . .
H1B H 0.3077 0.9569 0.2920 0.046 Uiso 1 1 calc R . .
H1C H 0.4248 0.9905 0.2864 0.046 Uiso 1 1 calc R . .
C2 C 0.39804(11) 0.72951(19) 0.31714(13) 0.0241(3) Uani 1 1 d . . .
C3 C 0.33188(11) 0.63342(18) 0.20813(13) 0.0222(3) Uani 1 1 d . . .
C4 C 0.34604(11) 0.45214(19) 0.20299(13) 0.0248(3) Uani 1 1 d . . .
C5 C 0.28771(10) 0.33518(11) 0.09537(8) 0.0297(4) Uani 1 1 d . . .
H5A H 0.3401 0.2649 0.0730 0.045 Uiso 1 1 calc R . .
H5B H 0.2453 0.4087 0.0246 0.045 Uiso 1 1 calc R . .
H5C H 0.2395 0.2551 0.1179 0.045 Uiso 1 1 calc R . .
C6 C 0.24975(7) 0.72940(11) 0.10321(8) 0.0214(3) Uani 1 1 d R . .
C7 C 0.28050(8) 0.84931(11) 0.03007(8) 0.0241(3) Uani 1 1 d R . .
H7 H 0.3551 0.8701 0.0478 0.029 Uiso 1 1 calc R . .
C8 C 0.20545(11) 0.93858(18) -0.06743(13) 0.0232(3) Uani 1 1 d . . .
H8 H 0.2287 1.0193 -0.1159 0.028 Uiso 1 1 calc R . .
C9 C 0.09585(11) 0.91039(17) -0.09477(13) 0.0212(3) Uani 1 1 d . . .
C10 C 0.06246(11) 0.79314(19) -0.02236(13) 0.0234(3) Uani 1 1 d . . .
H10 H -0.0122 0.7740 -0.0396 0.028 Uiso 1 1 calc R . .
C11 C 0.13927(11) 0.70454(18) 0.07523(13) 0.0231(3) Uani 1 1 d . . .
H11 H 0.1161 0.6248 0.1243 0.028 Uiso 1 1 calc R . .
C12 C -0.07995(12) 0.96393(19) -0.26269(14) 0.0257(3) Uani 1 1 d . . .
H12 H -0.1211 1.0484 -0.3221 0.031 Uiso 1 1 calc R . .

loop_
_atom_site_aniso_label
_atom_site_aniso_U_11
_atom_site_aniso_U_22
_atom_site_aniso_U_33
_atom_site_aniso_U_23
_atom_site_aniso_U_13
_atom_site_aniso_U_12
O1 0.0247(5) 0.0340(6) 0.0228(6) 0.0032(4) 0.0020(5) 0.0023(4)
O2 0.0297(6) 0.0276(5) 0.0271(6) 0.0033(5) 0.0021(5) 0.0063(5)
O3 0.0266(6) 0.0275(6) 0.0302(6) 0.0004(5) 0.0028(5) 0.0002(5)
N1 0.0263(6) 0.0203(6) 0.0207(6) 0.0020(5) 0.0045(5) 0.0015(5)
C1 0.0279(8) 0.0307(8) 0.0272(9) -0.0043(7) 0.0026(7) 0.0020(7)
C2 0.0205(7) 0.0295(8) 0.0215(8) 0.0016(6) 0.0065(6) 0.0008(6)
C3 0.0192(7) 0.0255(7) 0.0201(7) 0.0011(6) 0.0052(6) 0.0013(6)
C4 0.0212(7) 0.0283(8) 0.0239(8) 0.0049(6) 0.0070(6) 0.0026(6)
C5 0.0318(8) 0.0233(7) 0.0290(9) -0.0013(6) 0.0048(7) 0.0021(6)
C6 0.0225(7) 0.0210(7) 0.0192(7) -0.0027(5) 0.0060(6) 0.0011(6)
C7 0.0202(7) 0.0261(7) 0.0240(8) -0.0014(6) 0.0054(6) -0.0008(6)
C8 0.0264(7) 0.0210(7) 0.0217(8) 0.0001(6) 0.0080(6) -0.0020(6)
C9 0.0245(7) 0.0181(6) 0.0186(7) -0.0028(6) 0.0048(6) 0.0034(6)
C10 0.0204(7) 0.0258(7) 0.0234(8) -0.0011(6) 0.0072(6) 0.0004(6)
C11 0.0247(7) 0.0238(7) 0.0206(7) 0.0011(6) 0.0079(6) 0.0002(6)
C12 0.0270(8) 0.0248(7) 0.0220(8) 0.0005(6) 0.0049(6) 0.0048(7)

loop_
_atom_type_symbol
_atom_type_description
_atom_type_scat_dispersion_real
_atom_type_scat_dispersion_imag
_atom_type_scat_source
C C 0.0033 0.0016 'International Tables Vol C Tables 4.2.6.8 and 6.1.1.4'
H H 0.0000 0.0000 'International Tables Vol C Tables 4.2.6.8 and 6.1.1.4'
N N 0.0061 0.0033 'International Tables Vol C Tables 4.2.6.8 and 6.1.1.4'
O O 0.0106 0.0060 'International Tables Vol C Tables 4.2.6.8 and 6.1.1.4'

loop_
_geom_angle_atom_site_label_1
_geom_angle_atom_site_label_2
_geom_angle_atom_site_label_3
_geom_angle
_geom_angle_site_symmetry_1
_geom_angle_site_symmetry_3
_geom_angle_publ_flag
C4 O2 H2 104.5(11) . . ?
C12 N1 C9 126.99(12) . . ?
C12 N1 H1 116.5 . . ?
C9 N1 H1 116.5 . . ?
C2 C1 H1A 109.5 . . ?
C2 C1 H1B 109.5 . . ?
H1A C1 H1B 109.5 . . ?
C2 C1 H1C 109.5 . . ?
H1A C1 H1C 109.5 . . ?
H1B C1 H1C 109.5 . . ?
O1 C2 C3 121.04(13) . . ?
O1 C2 C1 117.78(13) . . ?
C3 C2 C1 121.18(13) . . ?
C4 C3 C2 118.84(13) . . ?
C4 C3 C6 120.90(12) . . ?
C2 C3 C6 120.26(11) . . ?
O2 C4 C3 121.85(13) . . ?
O2 C4 C5 112.69(11) . . ?
C3 C4 C5 125.46(12) . . ?
C4 C5 H5A 109.5 . . ?
C4 C5 H5B 109.5 . . ?
H5A C5 H5B 109.5 . . ?
C4 C5 H5C 109.5 . . ?
H5A C5 H5C 109.5 . . ?
H5B C5 H5C 109.5 . . ?
C7 C6 C11 117.36(7) . . ?
C7 C6 C3 121.13(6) . . ?
C11 C6 C3 121.51(10) . . ?
C8 C7 C6 121.75(7) . . ?
C8 C7 H7 119.1 . . ?
C6 C7 H7 119.1 . . ?
C7 C8 C9 120.03(12) . . ?
C7 C8 H8 120.0 . . ?
C9 C8 H8 120.0 . . ?
C8 C9 C10 119.62(13) . . ?
C8 C9 N1 117.70(12) . . ?
C10 C9 N1 122.65(12) . . ?
C11 C10 C9 119.44(12) . . ?
C11 C10 H10 120.3 . . ?
C9 C10 H10 120.3 . . ?
C10 C11 C6 121.80(12) . . ?
C10 C11 H11 119.1 . . ?
C6 C11 H11 119.1 . . ?
O3 C12 N1 126.15(13) . . ?
O3 C12 H12 116.9 . . ?
N1 C12 H12 116.9 . . ?

loop_
_geom_bond_atom_site_label_1
_geom_bond_atom_site_label_2
_geom_bond_distance
_geom_bond_site_symmetry_2
_geom_bond_publ_flag
O1 C2 1.2591(17) . ?
O2 C4 1.3246(17) . ?
O2 H2 1.01(2) . ?
O3 C12 1.2281(17) . ?
N1 C12 1.3407(18) . ?
N1 C9 1.4224(17) . ?
N1 H1 0.8800 . ?
C1 C2 1.501(2) . ?
C1 H1A 0.9800 . ?
C1 H1B 0.9800 . ?
C1 H1C 0.9800 . ?
C2 C3 1.443(2) . ?
C3 C4 1.380(2) . ?
C3 C6 1.4926(16) . ?
C4 C5 1.4920(17) . ?
C5 H5A 0.9800 . ?
C5 H5B 0.9800 . ?
C5 H5C 0.9800 . ?
C6 C7 1.3944 . ?
C6 C11 1.3972(16) . ?
C7 C8 1.3800(17) . ?
C7 H7 0.9500 . ?
C8 C9 1.3906(19) . ?
C8 H8 0.9500 . ?
C9 C10 1.394(2) . ?
C10 C11 1.3883(19) . ?
C10 H10 0.9500 . ?
C11 H11 0.9500 . ?
C12 H12 0.9500 . ?

loop_
_geom_hbond_atom_site_label_D
_geom_hbond_atom_site_label_H
_geom_hbond_atom_site_label_A
_geom_hbond_distance_DH
_geom_hbond_distance_HA
_geom_hbond_distance_DA
_geom_hbond_angle_DHA
_geom_hbond_site_symmetry_A
O2 H2 O1 1.01(2) 1.54(2) 2.4714(15) 152.5(18) .
N1 H1 O3 0.88 2.03 2.9005(15) 170.5 2_554

loop_
_geom_torsion_atom_site_label_1
_geom_torsion_atom_site_label_2
_geom_torsion_atom_site_label_3
_geom_torsion_atom_site_label_4
_geom_torsion
_geom_torsion_site_symmetry_1
_geom_torsion_site_symmetry_2
_geom_torsion_site_symmetry_3
_geom_torsion_site_symmetry_4
_geom_torsion_publ_flag
O1 C2 C3 C4 0.9(2) . . . . ?
C1 C2 C3 C4 -178.51(13) . . . . ?
O1 C2 C3 C6 -179.16(11) . . . . ?
C1 C2 C3 C6 1.47(19) . . . . ?
C2 C3 C4 O2 2.2(2) . . . . ?
C6 C3 C4 O2 -177.79(11) . . . . ?
C2 C3 C4 C5 -177.29(13) . . . . ?
C6 C3 C4 C5 2.7(2) . . . . ?
C4 C3 C6 C7 -111.78(11) . . . . ?
C2 C3 C6 C7 68.24(13) . . . . ?
C4 C3 C6 C11 68.99(16) . . . . ?
C2 C3 C6 C11 -110.99(13) . . . . ?
C11 C6 C7 C8 -0.93(9) . . . . ?
C3 C6 C7 C8 179.81(12) . . . . ?
C6 C7 C8 C9 0.16(15) . . . . ?
C7 C8 C9 C10 0.7(2) . . . . ?
C7 C8 C9 N1 178.73(11) . . . . ?
C12 N1 C9 C8 155.85(14) . . . . ?
C12 N1 C9 C10 -26.2(2) . . . . ?
C8 C9 C10 C11 -0.7(2) . . . . ?
N1 C9 C10 C11 -178.68(12) . . . . ?
C9 C10 C11 C6 0.0(2) . . . . ?
C7 C6 C11 C10 0.87(15) . . . . ?
C3 C6 C11 C10 -179.88(12) . . . . ?
C9 N1 C12 O3 -4.9(2) . . . . ?

loop_
_cod_related_entry_id
_cod_related_entry_database
_cod_related_entry_code
1 ChemSpider 30660752
